data_4000040
loop_
_publ_author_name
'Muthuraman, Meiyappan'
'Masse, Ren\'e'
'Nicoud, Jean-Fran\,cois'
'Desiraju, Gautam R.'

_publ_section_title
;
 Molecular Complexation as a Design Tool in the Crystal Engineering of
 Noncentrosymmetric Structures. Ideal Orientation of Chromophores Linked
 by O--H&#x00B7;&#x00B7;&#x00B7;O and C--H&#x00B7;&#x00B7;&#x00B7;O Hydrogen
 Bonds for Nonlinear Optics
;
_journal_coden_ASTM CMATEX
_journal_issue 5
_journal_name_full 'Chemistry of Materials'
_journal_page_first 1473
_journal_page_last 1479
_journal_paper_doi 10.1021/cm000927y
_journal_volume 13
_journal_year 2001
_chemical_formula_sum 'C17 H13 N3 O6'
_chemical_formula_weight 355.31
_space_group_IT_number 14
_symmetry_cell_setting monoclinic
_symmetry_space_group_name_Hall '-P 2yab'
_symmetry_space_group_name_H-M 'P 1 21/a 1'
_cell_angle_alpha 90
_cell_angle_beta 108.207(2)
_cell_angle_gamma 90
_cell_formula_units_Z 4
_cell_length_a 14.0195(5)
_cell_length_b 8.1263(4)
_cell_length_c 15.0153(6)
_cell_measurement_reflns_used 2315
_cell_measurement_temperature 296.2
_cell_measurement_theta_max 17.75
_cell_measurement_theta_min 2.0
_cell_volume 1625.00(11)
_diffrn_ambient_temperature 296.2
_diffrn_measurement_device Nonius-KappaCCD
_diffrn_measurement_method 'Data from \f = 1\%, \f scans'
_diffrn_orient_matrix_UB_11 0.00000
_diffrn_orient_matrix_UB_12 0.00000
_diffrn_orient_matrix_UB_13 0.00000
_diffrn_orient_matrix_UB_21 0.00000
_diffrn_orient_matrix_UB_22 0.00000
_diffrn_orient_matrix_UB_23 0.00000
_diffrn_orient_matrix_UB_31 0.00000
_diffrn_orient_matrix_UB_32 0.00000
_diffrn_orient_matrix_UB_33 0.00000
_diffrn_radiation_detector CCD
_diffrn_radiation_monochromator graphite
_diffrn_radiation_source 'fine-focus sealed tube'
_diffrn_radiation_type 'Ag K\a'
_diffrn_radiation_wavelength 0.5608
_diffrn_reflns_av_R_equivalents 0.00000
_diffrn_reflns_av_sigmaI/netI 0.048
_diffrn_reflns_limit_h_max 15
_diffrn_reflns_limit_h_min 0
_diffrn_reflns_limit_k_max 8
_diffrn_reflns_limit_k_min 0
_diffrn_reflns_limit_l_max 15
_diffrn_reflns_limit_l_min -16
_diffrn_reflns_number 2315
_diffrn_reflns_reduction_process 'Lp corrections applied'
_diffrn_reflns_theta_max 17.75
_diffrn_reflns_theta_min 2.0
_diffrn_standards_decay_% 0.00
_diffrn_standards_interval_count 0
_diffrn_standards_number 0
_exptl_crystal_colour yellow
_exptl_crystal_density_diffrn 1.452
_exptl_crystal_density_meas ?
_exptl_crystal_description NONE
_exptl_crystal_size_max 0.22
_exptl_crystal_size_mid 0.27
_exptl_crystal_size_min 0.40
_reflns_number_gt 1748
_reflns_number_total 2315
_reflns_threshold_expression I>3.00\s(I)
_cod_original_sg_symbol_H-M 'P 21/a'
_cod_original_formula_sum 'C17 H13 N3 O6 '
_cod_database_code 4000040

loop_
_symmetry_equiv_pos_as_xyz
'   +x,   +y,   +z'
'1/2-x,1/2+y,   -z'
'   -x,   -y,   -z'
'1/2+x,1/2-y,   +z'

loop_
_atom_site_label
_atom_site_fract_x
_atom_site_fract_y
_atom_site_fract_z
_atom_site_U_iso_or_equiv
_atom_site_occupancy
_atom_site_refinement_flags
_atom_site_adp_type
_atom_site_calc_flag
_atom_site_calc_attached_atom
O(1) 0.63908(6) 0.09370(10) 0.32652(6) 0.0619(3) 1.000 . Uani d ?
O(2) 0.98442(8) 0.1508(2) -0.19734(8) 0.0939(4) 1.000 . Uani d ?
O(3) 1.08944(9) 0.3133(2) -0.10369(9) 0.0989(5) 1.000 . Uani d ?
O(4) 0.66443(6) 0.33918(10) 0.44785(6) 0.0666(3) 1.000 . Uani d ?
O(5) 0.45515(9) 1.0132(1) 0.39385(8) 0.0995(4) 1.000 . Uani d ?
O(6) 0.32716(10) 0.8537(1) 0.33636(10) 0.1139(5) 1.000 . Uani d ?
N(1) 1.01637(10) 0.2230(2) -0.12312(10) 0.0657(4) 1.000 . Uani d ?
N(2) 0.60532(7) 0.46804(12) 0.42755(6) 0.0455(3) 1.000 . Uani d ?
N(3) 0.41702(11) 0.8779(2) 0.37271(9) 0.0735(5) 1.000 . Uani d ?
C(1) 0.69438(8) 0.1152(1) 0.26727(8) 0.0442(4) 1.000 . Uani d ?
C(2) 0.74549(9) 0.2590(1) 0.26362(8) 0.0470(4) 1.000 . Uani d ?
C(3) 0.79982(9) 0.27272(13) 0.20187(8) 0.0466(4) 1.000 . Uani d ?
C(4) 0.80379(8) 0.14505(13) 0.14137(8) 0.0404(4) 1.000 . Uani d ?
C(5) 0.75231(8) 0.0002(1) 0.14682(8) 0.0460(4) 1.000 . Uani d ?
C(6) 0.69849(9) -0.0151(1) 0.20911(8) 0.0470(4) 1.000 . Uani d ?
C(7) 0.86047(8) 0.16333(13) 0.07390(8) 0.0422(4) 1.000 . Uani d ?
C(8) 0.94689(9) 0.2593(1) 0.09415(9) 0.0523(4) 1.000 . Uani d ?
C(9) 0.99831(9) 0.2792(2) 0.03073(10) 0.0553(4) 1.000 . Uani d ?
C(10) 0.96308(9) 0.2000(2) -0.05425(9) 0.0495(4) 1.000 . Uani d ?
C(11) 0.87906(10) 0.1020(2) -0.07722(9) 0.0516(4) 1.000 . Uani d ?
C(12) 0.82764(8) 0.0837(1) -0.01278(9) 0.0487(4) 1.000 . Uani d ?
C(13) 0.64490(9) 0.6195(2) 0.44632(9) 0.0556(4) 1.000 . Uani d ?
C(14) 0.58498(10) 0.7560(1) 0.42909(9) 0.0547(4) 1.000 . Uani d ?
C(15) 0.48356(9) 0.7338(2) 0.39200(8) 0.0482(4) 1.000 . Uani d ?
C(16) 0.44252(8) 0.5799(2) 0.37120(8) 0.0493(4) 1.000 . Uani d ?
C(17) 0.50523(9) 0.4469(2) 0.38945(8) 0.0475(4) 1.000 . Uani d ?
H(1) 0.6471 0.1931 0.3703 0.023 1.000 . Uiso c ?
H(2) 0.7435 0.3603 0.3090 0.076 1.000 . Uiso c ?
H(3) 0.8399 0.3847 0.2001 0.076 1.000 . Uiso c ?
H(4) 0.7545 -0.1008 0.1018 0.076 1.000 . Uiso c ?
H(5) 0.6593 -0.1275 0.2122 0.076 1.000 . Uiso c ?
H(6) 0.9739 0.3191 0.1615 0.076 1.000 . Uiso c ?
H(7) 1.0639 0.3553 0.0469 0.076 1.000 . Uiso c ?
H(8) 0.8538 0.0409 -0.1438 0.076 1.000 . Uiso c ?
H(9) 0.7617 0.0083 -0.0298 0.076 1.000 . Uiso c ?
H(10) 0.7252 0.6345 0.4748 0.076 1.000 . Uiso c ?
H(11) 0.6170 0.8770 0.4438 0.076 1.000 . Uiso c ?
H(12) 0.3631 0.5642 0.3406 0.076 1.000 . Uiso c ?
H(13) 0.4744 0.3255 0.3736 0.076 1.000 . Uiso c ?
